data_7102770
loop_
_publ_author_name
'Toganoh, Motoki'
'Kimura, Tomoyuki'
'Furuta, Hiroyuki'

_publ_section_title
;
 Endocyclic extension of porphyrin \p-system in etheno-bridged
 N-confused tetraphenylporphyrin
;
_journal_coden_ASTM CHCOFS
_journal_issue 1
_journal_name_full
;
 Chemical Communications (Cambridge, United Kingdom)
;
_journal_page_first 102
_journal_page_last 104
_journal_paper_doi 10.1039/b713845h
_journal_year 2008
_chemical_formula_moiety 'C48 H34 N4 O'
_chemical_formula_sum 'C48 H34 N4 O'
_chemical_formula_weight 682.79
_space_group_IT_number 2
_symmetry_cell_setting triclinic
_symmetry_Int_Tables_number 2
_symmetry_space_group_name_Hall '-P 1'
_symmetry_space_group_name_H-M 'P -1'
_atom_sites_solution_hydrogens geom
_atom_sites_solution_primary direct
_atom_sites_solution_secondary difmap
_audit_creation_method SHELXL-97
_cell_angle_alpha 82.536(6)
_cell_angle_beta 74.261(6)
_cell_angle_gamma 82.981(6)
_cell_formula_units_Z 2
_cell_length_a 9.648(3)
_cell_length_b 13.477(4)
_cell_length_c 15.109(4)
_cell_measurement_temperature 223(2)
_cell_volume 1867.2(9)
_computing_structure_refinement 'SHELXL-97 (Sheldrick, 1997)'
_computing_structure_solution 'SHELXS-97 (Sheldrick, 1990)'
_diffrn_ambient_temperature 223(2)
_diffrn_measured_fraction_theta_full 0.992
_diffrn_measured_fraction_theta_max 0.992
_diffrn_radiation_monochromator graphite
_diffrn_radiation_source 'fine-focus sealed tube'
_diffrn_radiation_type MoK\a
_diffrn_radiation_wavelength 0.71069
_diffrn_reflns_av_R_equivalents 0.0729
_diffrn_reflns_av_sigmaI/netI 0.1977
_diffrn_reflns_limit_h_max 11
_diffrn_reflns_limit_h_min -10
_diffrn_reflns_limit_k_max 15
_diffrn_reflns_limit_k_min -16
_diffrn_reflns_limit_l_max 17
_diffrn_reflns_limit_l_min -17
_diffrn_reflns_number 10215
_diffrn_reflns_theta_full 25.00
_diffrn_reflns_theta_max 25.00
_diffrn_reflns_theta_min 1.97
_exptl_absorpt_coefficient_mu 0.073
_exptl_absorpt_correction_T_max 0.998
_exptl_absorpt_correction_T_min 0.983
_exptl_absorpt_correction_type empirical
_exptl_absorpt_process_details SADABS
_exptl_crystal_colour green
_exptl_crystal_density_diffrn 1.214
_exptl_crystal_density_method 'not measured'
_exptl_crystal_description plate
_exptl_crystal_F_000 716
_exptl_crystal_size_max 0.28
_exptl_crystal_size_mid 0.19
_exptl_crystal_size_min 0.03
_refine_diff_density_max 0.424
_refine_diff_density_min -0.280
_refine_diff_density_rms 0.068
_refine_ls_extinction_coef 0.0045(15)
_refine_ls_extinction_expression Fc^*^=kFc[1+0.001xFc^2^\l^3^/sin(2\q)]^-1/4^
_refine_ls_extinction_method SHELXL
_refine_ls_goodness_of_fit_ref 0.929
_refine_ls_hydrogen_treatment noref
_refine_ls_matrix_type full
_refine_ls_number_parameters 480
_refine_ls_number_reflns 6532
_refine_ls_number_restraints 0
_refine_ls_restrained_S_all 0.929
_refine_ls_R_factor_all 0.2142
_refine_ls_R_factor_gt 0.0866
_refine_ls_shift/su_max 0.000
_refine_ls_shift/su_mean 0.000
_refine_ls_structure_factor_coef Fsqd
_refine_ls_weighting_details 'calc w=1/[\s^2^(Fo^2^)+(0.0983P)^2^+0.0000P] where P=(Fo^2^+2Fc^2^)/3'
_refine_ls_weighting_scheme calc
_refine_ls_wR_factor_gt 0.1854
_refine_ls_wR_factor_ref 0.2415
_reflns_number_gt 2480
_reflns_number_total 6532
_reflns_threshold_expression >2sigma(I)
_cod_data_source_file b713845h.txt
_cod_data_source_block etheno
_cod_database_code 7102770

loop_
_symmetry_equiv_pos_as_xyz
'x, y, z'
'-x, -y, -z'

loop_
_atom_site_label
_atom_site_type_symbol
_atom_site_fract_x
_atom_site_fract_y
_atom_site_fract_z
_atom_site_U_iso_or_equiv
_atom_site_adp_type
_atom_site_occupancy
_atom_site_symmetry_multiplicity
_atom_site_calc_flag
_atom_site_refinement_flags
_atom_site_disorder_assembly
_atom_site_disorder_group
C1 C 0.7314(6) 0.1328(4) 0.4784(3) 0.0426(14) Uani 1 1 d . . .
C2 C 0.7855(5) 0.0781(4) 0.3959(3) 0.0400(13) Uani 1 1 d . . .
C3 C 0.8115(5) 0.1548(4) 0.3225(3) 0.0369(13) Uani 1 1 d . . .
C4 C 0.7640(5) 0.2479(4) 0.3610(3) 0.0413(14) Uani 1 1 d . . .
C5 C 0.7531(5) 0.3464(4) 0.3170(3) 0.0396(13) Uani 1 1 d . . .
C6 C 0.7520(6) 0.3700(4) 0.2228(3) 0.0398(13) Uani 1 1 d . . .
C7 C 0.7711(6) 0.4665(4) 0.1698(4) 0.0486(15) Uani 1 1 d . . .
H1 H 0.7867 0.5251 0.1920 0.058 Uiso 1 1 calc R . .
C8 C 0.7630(6) 0.4593(4) 0.0828(4) 0.0466(14) Uani 1 1 d . . .
H2 H 0.7712 0.5116 0.0345 0.056 Uiso 1 1 calc R . .
C9 C 0.7395(6) 0.3566(4) 0.0776(3) 0.0395(13) Uani 1 1 d . . .
C10 C 0.7371(6) 0.3148(4) -0.0017(3) 0.0406(14) Uani 1 1 d . . .
C11 C 0.7388(5) 0.2101(4) -0.0076(3) 0.0400(13) Uani 1 1 d . . .
C12 C 0.7545(6) 0.1652(4) -0.0925(4) 0.0503(15) Uani 1 1 d . . .
H3 H 0.7571 0.1997 -0.1510 0.060 Uiso 1 1 calc R . .
C13 C 0.7646(6) 0.0649(4) -0.0716(4) 0.0474(14) Uani 1 1 d . . .
H4 H 0.7757 0.0165 -0.1131 0.057 Uiso 1 1 calc R . .
C14 C 0.7552(6) 0.0450(4) 0.0267(3) 0.0417(13) Uani 1 1 d . . .
C15 C 0.7673(6) -0.0532(4) 0.0727(3) 0.0401(13) Uani 1 1 d . . .
C16 C 0.7786(6) -0.0800(4) 0.1637(4) 0.0455(14) Uani 1 1 d . . .
C17 C 0.7545(6) -0.1742(4) 0.2175(4) 0.0534(16) Uani 1 1 d . . .
H5 H 0.7327 -0.2314 0.1963 0.064 Uiso 1 1 calc R . .
C18 C 0.7677(6) -0.1692(4) 0.3048(4) 0.0537(16) Uani 1 1 d . . .
H6 H 0.7583 -0.2223 0.3523 0.064 Uiso 1 1 calc R . .
C19 C 0.7982(6) -0.0689(4) 0.3112(3) 0.0418(14) Uani 1 1 d . . .
C20 C 0.7910(5) -0.0272(4) 0.3927(3) 0.0385(13) Uani 1 1 d . . .
N1 N 0.7168(5) 0.2301(3) 0.4603(3) 0.0459(12) Uani 1 1 d . . .
N2 N 0.7327(5) 0.3063(3) 0.1637(3) 0.0447(12) Uani 1 1 d . . .
H7 H 0.7183 0.2432 0.1787 0.054 Uiso 1 1 calc R . .
N3 N 0.7357(4) 0.1361(3) 0.0641(3) 0.0435(12) Uani 1 1 d . . .
N4 N 0.8083(5) -0.0169(3) 0.2221(3) 0.0411(11) Uani 1 1 d . . .
C21 C 0.9014(6) 0.1410(4) 0.2306(3) 0.0420(14) Uani 1 1 d . . .
H8 H 0.9637 0.1906 0.2007 0.050 Uiso 1 1 calc R . .
C22 C 0.9014(5) 0.0619(4) 0.1856(3) 0.0402(13) Uani 1 1 d . . .
H9 H 0.9660 0.0578 0.1269 0.048 Uiso 1 1 calc R . .
C23 C 0.7326(6) 0.4337(4) 0.3732(4) 0.0468(15) Uani 1 1 d . . .
C24 C 0.8231(7) 0.4374(4) 0.4310(4) 0.0587(17) Uani 1 1 d . . .
H10 H 0.8968 0.3857 0.4344 0.070 Uiso 1 1 calc R . .
C25 C 0.8030(9) 0.5186(6) 0.4834(4) 0.080(2) Uani 1 1 d . . .
H11 H 0.8650 0.5221 0.5211 0.096 Uiso 1 1 calc R . .
C26 C 0.6940(11) 0.5930(5) 0.4804(5) 0.091(3) Uani 1 1 d . . .
H12 H 0.6814 0.6470 0.5163 0.109 Uiso 1 1 calc R . .
C27 C 0.6042(9) 0.5898(5) 0.4262(5) 0.084(2) Uani 1 1 d . . .
H13 H 0.5299 0.6415 0.4243 0.100 Uiso 1 1 calc R . .
C28 C 0.6222(7) 0.5086(4) 0.3722(4) 0.0644(18) Uani 1 1 d . . .
H14 H 0.5584 0.5057 0.3355 0.077 Uiso 1 1 calc R . .
C29 C 0.7438(6) 0.3833(4) -0.0886(3) 0.0441(14) Uani 1 1 d . . .
C30 C 0.8750(7) 0.3960(5) -0.1541(4) 0.079(2) Uani 1 1 d . . .
H15 H 0.9603 0.3612 -0.1431 0.095 Uiso 1 1 calc R . .
C31 C 0.8823(9) 0.4589(6) -0.2352(5) 0.089(2) Uani 1 1 d . . .
H16 H 0.9719 0.4670 -0.2784 0.107 Uiso 1 1 calc R . .
C32 C 0.7587(9) 0.5090(5) -0.2521(4) 0.0686(19) Uani 1 1 d . . .
H17 H 0.7631 0.5512 -0.3073 0.082 Uiso 1 1 calc R . .
C33 C 0.6300(8) 0.4981(4) -0.1893(4) 0.0646(18) Uani 1 1 d . . .
H18 H 0.5451 0.5326 -0.2012 0.078 Uiso 1 1 calc R . .
C34 C 0.6228(7) 0.4360(4) -0.1076(4) 0.0591(17) Uani 1 1 d . . .
H19 H 0.5328 0.4301 -0.0642 0.071 Uiso 1 1 calc R . .
C35 C 0.7635(6) -0.1401(4) 0.0202(3) 0.0421(14) Uani 1 1 d . . .
C36 C 0.8777(6) -0.2144(4) 0.0066(3) 0.0410(13) Uani 1 1 d . . .
H20 H 0.9569 -0.2107 0.0307 0.049 Uiso 1 1 calc R . .
C37 C 0.8760(6) -0.2944(4) -0.0426(3) 0.0502(15) Uani 1 1 d . . .
H21 H 0.9533 -0.3450 -0.0510 0.060 Uiso 1 1 calc R . .
C38 C 0.7613(7) -0.2996(4) -0.0791(4) 0.0516(15) Uani 1 1 d . . .
H22 H 0.7616 -0.3536 -0.1128 0.062 Uiso 1 1 calc R . .
C39 C 0.6462(7) -0.2271(5) -0.0670(4) 0.0576(16) Uani 1 1 d . . .
H23 H 0.5682 -0.2308 -0.0922 0.069 Uiso 1 1 calc R . .
C40 C 0.6481(6) -0.1471(4) -0.0159(4) 0.0528(15) Uani 1 1 d . . .
H24 H 0.5695 -0.0977 -0.0061 0.063 Uiso 1 1 calc R . .
C41 C 0.7704(6) -0.0953(4) 0.4802(3) 0.0415(13) Uani 1 1 d . . .
C42 C 0.6326(6) -0.1223(4) 0.5275(3) 0.0491(15) Uani 1 1 d . . .
H25 H 0.5549 -0.1027 0.5007 0.059 Uiso 1 1 calc R . .
C43 C 0.6087(7) -0.1778(4) 0.6138(4) 0.0582(17) Uani 1 1 d . . .
H26 H 0.5149 -0.1937 0.6459 0.070 Uiso 1 1 calc R . .
C44 C 0.7224(8) -0.2093(4) 0.6519(4) 0.0622(18) Uani 1 1 d . . .
H27 H 0.7065 -0.2471 0.7100 0.075 Uiso 1 1 calc R . .
C45 C 0.8603(8) -0.1856(5) 0.6050(4) 0.0664(18) Uani 1 1 d . . .
H28 H 0.9386 -0.2077 0.6306 0.080 Uiso 1 1 calc R . .
C46 C 0.8820(7) -0.1292(5) 0.5199(4) 0.0616(17) Uani 1 1 d . . .
H29 H 0.9762 -0.1135 0.4882 0.074 Uiso 1 1 calc R . .
O1 O 0.6990(4) 0.0842(3) 0.5631(2) 0.0587(11) Uani 1 1 d . . .
C47 C 0.6441(8) 0.1458(5) 0.6405(4) 0.076(2) Uani 1 1 d . . .
H30 H 0.5539 0.1856 0.6357 0.091 Uiso 1 1 calc R . .
H31 H 0.7152 0.1916 0.6414 0.091 Uiso 1 1 calc R . .
C48 C 0.6179(9) 0.0715(5) 0.7279(4) 0.101(3) Uani 1 1 d . . .
H32 H 0.5513 0.0246 0.7243 0.152 Uiso 1 1 calc R . .
H33 H 0.5770 0.1079 0.7817 0.152 Uiso 1 1 calc R . .
H34 H 0.7089 0.0348 0.7329 0.152 Uiso 1 1 calc R . .

loop_
_atom_site_aniso_label
_atom_site_aniso_U_11
_atom_site_aniso_U_22
_atom_site_aniso_U_33
_atom_site_aniso_U_23
_atom_site_aniso_U_13
_atom_site_aniso_U_12
C1 0.051(4) 0.048(4) 0.032(3) -0.001(3) -0.012(3) -0.016(3)
C2 0.044(3) 0.041(3) 0.036(3) 0.000(3) -0.013(3) -0.007(3)
C3 0.043(3) 0.033(3) 0.032(3) 0.002(2) -0.005(3) -0.006(2)
C4 0.043(3) 0.044(4) 0.037(3) 0.002(3) -0.010(3) -0.013(3)
C5 0.047(3) 0.031(3) 0.038(3) -0.001(3) -0.007(3) -0.006(3)
C6 0.049(4) 0.029(3) 0.042(3) 0.002(3) -0.013(3) -0.009(3)
C7 0.060(4) 0.033(3) 0.053(4) 0.002(3) -0.014(3) -0.009(3)
C8 0.061(4) 0.036(3) 0.043(3) 0.013(3) -0.019(3) -0.010(3)
C9 0.047(3) 0.031(3) 0.041(3) 0.003(3) -0.013(3) -0.006(3)
C10 0.046(3) 0.044(3) 0.033(3) 0.006(3) -0.013(3) -0.011(3)
C11 0.037(3) 0.046(4) 0.038(3) 0.000(3) -0.013(3) -0.003(3)
C12 0.061(4) 0.056(4) 0.037(3) -0.001(3) -0.019(3) -0.006(3)
C13 0.055(4) 0.042(4) 0.046(3) -0.006(3) -0.015(3) -0.003(3)
C14 0.046(3) 0.038(3) 0.039(3) -0.001(3) -0.009(3) -0.004(3)
C15 0.047(3) 0.034(3) 0.039(3) -0.002(3) -0.009(3) -0.008(3)
C16 0.050(4) 0.038(3) 0.050(3) -0.005(3) -0.015(3) -0.005(3)
C17 0.079(5) 0.035(3) 0.049(4) -0.003(3) -0.016(3) -0.014(3)
C18 0.070(4) 0.037(4) 0.050(4) 0.003(3) -0.012(3) -0.004(3)
C19 0.054(4) 0.029(3) 0.039(3) 0.007(3) -0.009(3) -0.007(3)
C20 0.041(3) 0.038(3) 0.040(3) 0.002(3) -0.016(3) -0.010(3)
N1 0.059(3) 0.036(3) 0.043(3) -0.001(2) -0.013(2) -0.010(2)
N2 0.061(3) 0.028(2) 0.046(3) 0.004(2) -0.014(2) -0.014(2)
N3 0.052(3) 0.037(3) 0.039(3) 0.002(2) -0.010(2) -0.007(2)
N4 0.055(3) 0.031(2) 0.039(3) -0.002(2) -0.013(2) -0.009(2)
C21 0.048(4) 0.036(3) 0.042(3) 0.003(3) -0.012(3) -0.013(3)
C22 0.041(3) 0.045(3) 0.034(3) 0.001(3) -0.006(3) -0.011(3)
C23 0.057(4) 0.038(3) 0.043(3) -0.001(3) -0.007(3) -0.013(3)
C24 0.071(4) 0.060(4) 0.047(4) -0.004(3) -0.017(3) -0.013(3)
C25 0.125(7) 0.063(5) 0.063(5) -0.023(4) -0.021(4) -0.040(5)
C26 0.165(9) 0.042(5) 0.055(5) -0.015(4) 0.000(5) -0.023(5)
C27 0.140(7) 0.034(4) 0.067(5) -0.003(4) -0.017(5) 0.002(4)
C28 0.088(5) 0.038(4) 0.061(4) -0.001(3) -0.012(4) -0.004(4)
C29 0.052(4) 0.040(3) 0.044(3) -0.001(3) -0.017(3) -0.007(3)
C30 0.063(5) 0.092(6) 0.065(4) 0.027(4) -0.009(4) -0.001(4)
C31 0.085(6) 0.095(6) 0.068(5) 0.036(4) -0.004(4) -0.015(5)
C32 0.109(6) 0.049(4) 0.049(4) 0.010(3) -0.026(4) -0.015(4)
C33 0.081(5) 0.062(4) 0.058(4) 0.011(4) -0.035(4) -0.009(4)
C34 0.065(4) 0.063(4) 0.049(4) 0.007(3) -0.019(3) -0.007(3)
C35 0.047(4) 0.037(3) 0.041(3) -0.002(3) -0.010(3) -0.006(3)
C36 0.043(3) 0.039(3) 0.044(3) 0.000(3) -0.015(3) -0.009(3)
C37 0.059(4) 0.037(3) 0.050(3) -0.001(3) -0.006(3) -0.006(3)
C38 0.063(4) 0.039(4) 0.052(4) -0.007(3) -0.009(3) -0.011(3)
C39 0.053(4) 0.067(4) 0.061(4) -0.016(3) -0.020(3) -0.015(4)
C40 0.046(4) 0.049(4) 0.064(4) -0.012(3) -0.014(3) 0.001(3)
C41 0.053(4) 0.034(3) 0.040(3) 0.003(3) -0.016(3) -0.007(3)
C42 0.047(4) 0.058(4) 0.043(3) 0.003(3) -0.015(3) -0.012(3)
C43 0.069(5) 0.058(4) 0.045(4) 0.005(3) -0.007(3) -0.023(3)
C44 0.103(6) 0.036(4) 0.048(4) 0.009(3) -0.023(4) -0.015(4)
C45 0.074(5) 0.062(4) 0.068(4) 0.008(4) -0.036(4) 0.000(4)
C46 0.056(4) 0.070(4) 0.062(4) 0.010(3) -0.023(3) -0.014(3)
O1 0.089(3) 0.050(2) 0.037(2) -0.002(2) -0.011(2) -0.017(2)
C47 0.100(6) 0.075(5) 0.054(4) -0.002(4) -0.020(4) -0.016(4)
C48 0.158(8) 0.103(6) 0.045(4) -0.007(4) -0.023(4) -0.025(6)

loop_
_atom_type_symbol
_atom_type_description
_atom_type_scat_dispersion_real
_atom_type_scat_dispersion_imag
_atom_type_scat_source
C C 0.0033 0.0016 'International Tables Vol C Tables 4.2.6.8 and 6.1.1.4'
H H 0.0000 0.0000 'International Tables Vol C Tables 4.2.6.8 and 6.1.1.4'
N N 0.0061 0.0033 'International Tables Vol C Tables 4.2.6.8 and 6.1.1.4'
O O 0.0106 0.0060 'International Tables Vol C Tables 4.2.6.8 and 6.1.1.4'

loop_
_geom_angle_atom_site_label_1
_geom_angle_atom_site_label_2
_geom_angle_atom_site_label_3
_geom_angle
_geom_angle_site_symmetry_1
_geom_angle_site_symmetry_3
_geom_angle_publ_flag
N1 C1 O1 124.7(5) . . ?
N1 C1 C2 114.0(4) . . ?
O1 C1 C2 121.3(5) . . ?
C3 C2 C20 129.1(5) . . ?
C3 C2 C1 103.8(4) . . ?
C20 C2 C1 126.7(4) . . ?
C2 C3 C4 107.2(4) . . ?
C2 C3 C21 124.6(5) . . ?
C4 C3 C21 126.6(4) . . ?
C5 C4 C3 130.2(4) . . ?
C5 C4 N1 120.1(5) . . ?
C3 C4 N1 109.7(4) . . ?
C4 C5 C6 124.4(5) . . ?
C4 C5 C23 119.0(4) . . ?
C6 C5 C23 116.5(5) . . ?
N2 C6 C5 127.5(4) . . ?
N2 C6 C7 106.0(4) . . ?
C5 C6 C7 126.4(4) . . ?
C8 C7 C6 109.0(4) . . ?
C8 C7 H1 125.5 . . ?
C6 C7 H1 125.5 . . ?
C7 C8 C9 107.6(4) . . ?
C7 C8 H2 126.2 . . ?
C9 C8 H2 126.2 . . ?
N2 C9 C10 126.6(4) . . ?
N2 C9 C8 106.8(4) . . ?
C10 C9 C8 126.4(5) . . ?
C9 C10 C11 124.6(4) . . ?
C9 C10 C29 118.1(4) . . ?
C11 C10 C29 117.1(4) . . ?
N3 C11 C10 125.4(4) . . ?
N3 C11 C12 109.7(4) . . ?
C10 C11 C12 124.7(5) . . ?
C13 C12 C11 107.1(5) . . ?
C13 C12 H3 126.4 . . ?
C11 C12 H3 126.4 . . ?
C12 C13 C14 107.7(5) . . ?
C12 C13 H4 126.2 . . ?
C14 C13 H4 126.2 . . ?
N3 C14 C15 127.8(4) . . ?
N3 C14 C13 108.7(4) . . ?
C15 C14 C13 123.5(5) . . ?
C16 C15 C14 127.7(4) . . ?
C16 C15 C35 115.0(4) . . ?
C14 C15 C35 117.4(4) . . ?
C15 C16 N4 126.7(5) . . ?
C15 C16 C17 127.5(5) . . ?
N4 C16 C17 105.8(4) . . ?
C18 C17 C16 110.2(5) . . ?
C18 C17 H5 124.9 . . ?
C16 C17 H5 124.9 . . ?
C17 C18 C19 108.4(5) . . ?
C17 C18 H6 125.8 . . ?
C19 C18 H6 125.8 . . ?
C20 C19 N4 127.1(4) . . ?
C20 C19 C18 126.1(4) . . ?
N4 C19 C18 105.7(4) . . ?
C19 C20 C2 122.1(4) . . ?
C19 C20 C41 118.0(4) . . ?
C2 C20 C41 119.5(4) . . ?
C1 N1 C4 105.1(4) . . ?
C9 N2 C6 110.5(4) . . ?
C9 N2 H7 124.8 . . ?
C6 N2 H7 124.8 . . ?
C11 N3 C14 106.7(4) . . ?
C16 N4 C19 109.9(4) . . ?
C16 N4 C22 121.0(4) . . ?
C19 N4 C22 122.3(4) . . ?
C22 C21 C3 123.9(5) . . ?
C22 C21 H8 118.0 . . ?
C3 C21 H8 118.0 . . ?
C21 C22 N4 123.5(5) . . ?
C21 C22 H9 118.2 . . ?
N4 C22 H9 118.2 . . ?
C28 C23 C24 119.0(5) . . ?
C28 C23 C5 121.2(5) . . ?
C24 C23 C5 119.8(5) . . ?
C25 C24 C23 119.5(6) . . ?
C25 C24 H10 120.3 . . ?
C23 C24 H10 120.3 . . ?
C26 C25 C24 120.6(7) . . ?
C26 C25 H11 119.7 . . ?
C24 C25 H11 119.7 . . ?
C27 C26 C25 120.7(7) . . ?
C27 C26 H12 119.7 . . ?
C25 C26 H12 119.7 . . ?
C26 C27 C28 119.9(7) . . ?
C26 C27 H13 120.0 . . ?
C28 C27 H13 120.0 . . ?
C23 C28 C27 120.3(6) . . ?
C23 C28 H14 119.9 . . ?
C27 C28 H14 119.9 . . ?
C34 C29 C30 117.2(5) . . ?
C34 C29 C10 122.0(5) . . ?
C30 C29 C10 120.8(5) . . ?
C31 C30 C29 121.3(7) . . ?
C31 C30 H15 119.4 . . ?
C29 C30 H15 119.4 . . ?
C32 C31 C30 119.7(7) . . ?
C32 C31 H16 120.2 . . ?
C30 C31 H16 120.2 . . ?
C33 C32 C31 120.1(6) . . ?
C33 C32 H17 120.0 . . ?
C31 C32 H17 120.0 . . ?
C32 C33 C34 120.3(6) . . ?
C32 C33 H18 119.9 . . ?
C34 C33 H18 119.9 . . ?
C29 C34 C33 121.5(6) . . ?
C29 C34 H19 119.2 . . ?
C33 C34 H19 119.2 . . ?
C40 C35 C36 118.7(5) . . ?
C40 C35 C15 121.3(5) . . ?
C36 C35 C15 120.0(5) . . ?
C35 C36 C37 120.5(5) . . ?
C35 C36 H20 119.8 . . ?
C37 C36 H20 119.8 . . ?
C38 C37 C36 120.0(5) . . ?
C38 C37 H21 120.0 . . ?
C36 C37 H21 120.0 . . ?
C39 C38 C37 121.1(5) . . ?
C39 C38 H22 119.5 . . ?
C37 C38 H22 119.5 . . ?
C38 C39 C40 118.4(5) . . ?
C38 C39 H23 120.8 . . ?
C40 C39 H23 120.8 . . ?
C35 C40 C39 121.3(5) . . ?
C35 C40 H24 119.4 . . ?
C39 C40 H24 119.4 . . ?
C46 C41 C42 117.7(5) . . ?
C46 C41 C20 122.3(5) . . ?
C42 C41 C20 119.9(5) . . ?
C43 C42 C41 120.8(5) . . ?
C43 C42 H25 119.6 . . ?
C41 C42 H25 119.6 . . ?
C44 C43 C42 119.9(6) . . ?
C44 C43 H26 120.0 . . ?
C42 C43 H26 120.0 . . ?
C43 C44 C45 120.1(6) . . ?
C43 C44 H27 120.0 . . ?
C45 C44 H27 120.0 . . ?
C44 C45 C46 119.4(6) . . ?
C44 C45 H28 120.3 . . ?
C46 C45 H28 120.3 . . ?
C41 C46 C45 122.1(6) . . ?
C41 C46 H29 119.0 . . ?
C45 C46 H29 119.0 . . ?
C1 O1 C47 116.9(4) . . ?
O1 C47 C48 105.7(5) . . ?
O1 C47 H30 110.6 . . ?
C48 C47 H30 110.6 . . ?
O1 C47 H31 110.6 . . ?
C48 C47 H31 110.6 . . ?
H30 C47 H31 108.7 . . ?
C47 C48 H32 109.5 . . ?
C47 C48 H33 109.5 . . ?
H32 C48 H33 109.5 . . ?
C47 C48 H34 109.5 . . ?
H32 C48 H34 109.5 . . ?
H33 C48 H34 109.5 . . ?

loop_
_geom_bond_atom_site_label_1
_geom_bond_atom_site_label_2
_geom_bond_distance
_geom_bond_site_symmetry_2
_geom_bond_publ_flag
C1 N1 1.302(6) . ?
C1 O1 1.334(6) . ?
C1 C2 1.470(7) . ?
C2 C3 1.405(6) . ?
C2 C20 1.421(7) . ?
C3 C4 1.423(7) . ?
C3 C21 1.446(6) . ?
C4 C5 1.411(7) . ?
C4 N1 1.442(6) . ?
C5 C6 1.420(6) . ?
C5 C23 1.502(7) . ?
C6 N2 1.377(6) . ?
C6 C7 1.441(6) . ?
C7 C8 1.354(6) . ?
C7 H1 0.9400 . ?
C8 C9 1.444(6) . ?
C8 H2 0.9400 . ?
C9 N2 1.375(6) . ?
C9 C10 1.396(6) . ?
C10 C11 1.422(7) . ?
C10 C29 1.495(7) . ?
C11 N3 1.371(6) . ?
C11 C12 1.452(6) . ?
C12 C13 1.345(7) . ?
C12 H3 0.9400 . ?
C13 C14 1.454(7) . ?
C13 H4 0.9400 . ?
C14 N3 1.389(6) . ?
C14 C15 1.420(7) . ?
C15 C16 1.406(7) . ?
C15 C35 1.506(7) . ?
C16 N4 1.407(6) . ?
C16 C17 1.423(7) . ?
C17 C18 1.369(7) . ?
C17 H5 0.9400 . ?
C18 C19 1.439(7) . ?
C18 H6 0.9400 . ?
C19 C20 1.401(6) . ?
C19 N4 1.418(6) . ?
C20 C41 1.489(6) . ?
N2 H7 0.8700 . ?
N4 C22 1.432(6) . ?
C21 C22 1.337(6) . ?
C21 H8 0.9400 . ?
C22 H9 0.9400 . ?
C23 C28 1.377(8) . ?
C23 C24 1.400(7) . ?
C24 C25 1.398(8) . ?
C24 H10 0.9400 . ?
C25 C26 1.368(10) . ?
C25 H11 0.9400 . ?
C26 C27 1.351(9) . ?
C26 H12 0.9400 . ?
C27 C28 1.415(8) . ?
C27 H13 0.9400 . ?
C28 H14 0.9400 . ?
C29 C34 1.370(7) . ?
C29 C30 1.393(7) . ?
C30 C31 1.388(8) . ?
C30 H15 0.9400 . ?
C31 C32 1.366(9) . ?
C31 H16 0.9400 . ?
C32 C33 1.354(8) . ?
C32 H17 0.9400 . ?
C33 C34 1.389(7) . ?
C33 H18 0.9400 . ?
C34 H19 0.9400 . ?
C35 C40 1.384(7) . ?
C35 C36 1.386(7) . ?
C36 C37 1.392(7) . ?
C36 H20 0.9400 . ?
C37 C38 1.376(7) . ?
C37 H21 0.9400 . ?
C38 C39 1.375(8) . ?
C38 H22 0.9400 . ?
C39 C40 1.409(7) . ?
C39 H23 0.9400 . ?
C40 H24 0.9400 . ?
C41 C46 1.373(7) . ?
C41 C42 1.395(7) . ?
C42 C43 1.393(7) . ?
C42 H25 0.9400 . ?
C43 C44 1.370(8) . ?
C43 H26 0.9400 . ?
C44 C45 1.381(8) . ?
C44 H27 0.9400 . ?
C45 C46 1.384(8) . ?
C45 H28 0.9400 . ?
C46 H29 0.9400 . ?
O1 C47 1.465(6) . ?
C47 C48 1.532(8) . ?
C47 H30 0.9800 . ?
C47 H31 0.9800 . ?
C48 H32 0.9700 . ?
C48 H33 0.9700 . ?
C48 H34 0.9700 . ?

loop_
_cod_related_entry_id
_cod_related_entry_database
_cod_related_entry_code
1 ChemSpider 30653023
